data_7106960
loop_
_publ_author_name
'Yves Cabon'
'Duncan Carmichael'
'Louis Ricard'

_publ_section_title
;
 Redox-fixable manipulation of planar chirality in late transition metal
 sandwich compounds; a
 1,1'-diphosphacobaltocene/1,1'-diphosphacobaltocenium salt couple
;
_journal_name_full Chem.Commun.
_journal_page_first 11486
_journal_paper_doi 10.1039/c1cc15195a
_journal_volume 47
_journal_year 2011
_chemical_formula_moiety C24H44CoP2Si2,F6P,CH4O?
_chemical_formula_sum 'C25 H48 Co F6 O P3 Si2'
_chemical_formula_weight 686.65
_chemical_name_systematic
;
?
;
_space_group_IT_number 15
_symmetry_cell_setting monoclinic
_symmetry_space_group_name_Hall '-C 2yc'
_symmetry_space_group_name_H-M 'C 1 2/c 1'
_atom_sites_solution_hydrogens geom
_atom_sites_solution_primary direct
_atom_sites_solution_secondary difmap
_audit_creation_method SHELXL-97
_cell_angle_alpha 90.00
_cell_angle_beta 104.1080(10)
_cell_angle_gamma 90.00
_cell_formula_units_Z 8
_cell_length_a 28.0790(10)
_cell_length_b 7.7920(10)
_cell_length_c 31.1590(10)
_cell_measurement_reflns_used 4833
_cell_measurement_temperature 150.0(1)
_cell_measurement_theta_max 27.485
_cell_measurement_theta_min 0.998
_cell_volume 6611.7(9)
_computing_structure_refinement 'SHELXL-97 (Sheldrick, 1997)'
_computing_structure_solution 'SHELXS-97 (Sheldrick, 1990)'
_diffrn_ambient_temperature 150.0(1)
_diffrn_measured_fraction_theta_full 0.860
_diffrn_measured_fraction_theta_max 0.860
_diffrn_measurement_device_type KappaCCD
_diffrn_measurement_method 'phi and omega scans'
_diffrn_radiation_monochromator graphite
_diffrn_radiation_source 'fine-focus sealed tube'
_diffrn_radiation_type MoK\a
_diffrn_radiation_wavelength 0.71069
_diffrn_reflns_av_R_equivalents 0.0428
_diffrn_reflns_av_sigmaI/netI 0.0510
_diffrn_reflns_limit_h_max 25
_diffrn_reflns_limit_h_min -35
_diffrn_reflns_limit_k_max 9
_diffrn_reflns_limit_k_min -10
_diffrn_reflns_limit_l_max 40
_diffrn_reflns_limit_l_min -39
_diffrn_reflns_number 15077
_diffrn_reflns_theta_full 27.47
_diffrn_reflns_theta_max 27.47
_diffrn_reflns_theta_min 2.76
_exptl_absorpt_coefficient_mu 0.789
_exptl_absorpt_correction_T_max 0.9396
_exptl_absorpt_correction_T_min 0.8456
_exptl_absorpt_correction_type multi-scan
_exptl_crystal_colour orange
_exptl_crystal_density_diffrn 1.380
_exptl_crystal_density_method 'not measured'
_exptl_crystal_description needle
_exptl_crystal_F_000 2880
_exptl_crystal_size_max 0.22
_exptl_crystal_size_mid 0.12
_exptl_crystal_size_min 0.08
_refine_diff_density_max 0.922
_refine_diff_density_min -0.501
_refine_diff_density_rms 0.072
_refine_ls_extinction_method none
_refine_ls_goodness_of_fit_ref 1.020
_refine_ls_hydrogen_treatment mixed
_refine_ls_matrix_type full
_refine_ls_number_parameters 367
_refine_ls_number_reflns 6509
_refine_ls_number_restraints 0
_refine_ls_restrained_S_all 1.020
_refine_ls_R_factor_all 0.0709
_refine_ls_R_factor_gt 0.0466
_refine_ls_shift/su_max 0.002
_refine_ls_shift/su_mean 0.000
_refine_ls_structure_factor_coef Fsqd
_refine_ls_weighting_details 'calc w=1/[\s^2^(Fo^2^)+(0.0791P)^2^+3.0186P] where P=(Fo^2^+2Fc^2^)/3'
_refine_ls_weighting_scheme calc
_refine_ls_wR_factor_gt 0.1217
_refine_ls_wR_factor_ref 0.1360
_reflns_number_gt 4801
_reflns_number_total 6509
_reflns_threshold_expression >2sigma(I)
_cod_data_source_file c1cc15195a.txt
_cod_data_source_block yc249
_cod_original_sg_symbol_H-M 'C2/c '
_cod_database_code 7106960

loop_
_symmetry_equiv_pos_as_xyz
'x, y, z'
'-x, y, -z+1/2'
'x+1/2, y+1/2, z'
'-x+1/2, y+1/2, -z+1/2'
'-x, -y, -z'
'x, -y, z-1/2'
'-x+1/2, -y+1/2, -z'
'x+1/2, -y+1/2, z-1/2'

loop_
_atom_site_label
_atom_site_type_symbol
_atom_site_fract_x
_atom_site_fract_y
_atom_site_fract_z
_atom_site_U_iso_or_equiv
_atom_site_adp_type
_atom_site_occupancy
_atom_site_symmetry_multiplicity
_atom_site_calc_flag
_atom_site_refinement_flags
Co1 Co 0.392472(15) 0.02766(5) 0.600036(12) 0.02660(13) Uani 1 1 d .
P1 P 0.34016(3) -0.19093(10) 0.57258(2) 0.0325(2) Uani 1 1 d .
P2 P 0.34251(3) 0.25495(10) 0.60272(2) 0.0357(2) Uani 1 1 d .
P3 P 0.5000 0.5000 0.5000 0.0351(3) Uani 1 2 d S
P4 P 0.5000 -0.43440(15) 0.7500 0.0424(3) Uani 1 2 d S
Si1 Si 0.33067(3) 0.02613(10) 0.48430(3) 0.0290(2) Uani 1 1 d .
Si2 Si 0.32460(3) 0.03901(11) 0.68391(3) 0.0343(2) Uani 1 1 d .
F1 F 0.47510(8) 0.6419(2) 0.46480(6) 0.0546(5) Uani 1 1 d .
F2 F 0.54244(8) 0.4745(2) 0.47444(7) 0.0514(5) Uani 1 1 d .
F3 F 0.46817(7) 0.3539(2) 0.46996(6) 0.0473(5) Uani 1 1 d .
F4 F 0.46966(8) -0.2889(3) 0.76798(7) 0.0583(6) Uani 1 1 d .
F5 F 0.53991(8) -0.4334(3) 0.79645(6) 0.0586(6) Uani 1 1 d .
F6 F 0.46944(9) -0.5778(3) 0.76780(7) 0.0666(6) Uani 1 1 d .
C1 C 0.37000(11) -0.0771(4) 0.53665(8) 0.0277(6) Uani 1 1 d .
C2 C 0.42184(11) -0.0842(4) 0.55202(9) 0.0281(6) Uani 1 1 d .
C3 C 0.43817(11) -0.1774(4) 0.59279(9) 0.0309(7) Uani 1 1 d .
C4 C 0.39808(12) -0.2358(4) 0.60818(9) 0.0325(7) Uani 1 1 d .
H4 H 0.4020(11) -0.286(4) 0.6358(11) 0.039 Uiso 1 1 d .
C5 C 0.45790(12) -0.0036(4) 0.52935(10) 0.0338(7) Uani 1 1 d .
H5A H 0.4708 -0.0916 0.5128 0.051 Uiso 1 1 calc R
H5B H 0.4850 0.0476 0.5516 0.051 Uiso 1 1 calc R
H5C H 0.4413 0.0857 0.5089 0.051 Uiso 1 1 calc R
C6 C 0.49077(12) -0.2133(4) 0.61510(10) 0.0410(8) Uani 1 1 d .
H6A H 0.4940 -0.2310 0.6468 0.061 Uiso 1 1 calc R
H6B H 0.5111 -0.1157 0.6108 0.061 Uiso 1 1 calc R
H6C H 0.5016 -0.3167 0.6023 0.061 Uiso 1 1 calc R
C7 C 0.26604(12) 0.0154(4) 0.49073(11) 0.0376(7) Uani 1 1 d .
H7A H 0.2647 0.0647 0.5194 0.056 Uiso 1 1 calc R
H7B H 0.2553 -0.1045 0.4894 0.056 Uiso 1 1 calc R
H7C H 0.2444 0.0806 0.4669 0.056 Uiso 1 1 calc R
C8 C 0.34610(12) 0.2555(4) 0.47752(10) 0.0364(7) Uani 1 1 d .
H8A H 0.3254 0.2997 0.4497 0.055 Uiso 1 1 calc R
H8B H 0.3807 0.2649 0.4769 0.055 Uiso 1 1 calc R
H8C H 0.3403 0.3225 0.5024 0.055 Uiso 1 1 calc R
C9 C 0.33580(12) -0.1060(4) 0.43425(9) 0.0359(7) Uani 1 1 d .
C10 C 0.38271(14) -0.0659(5) 0.41943(11) 0.0507(9) Uani 1 1 d .
H10A H 0.3828 -0.1313 0.3926 0.076 Uiso 1 1 calc R
H10B H 0.4114 -0.0980 0.4430 0.076 Uiso 1 1 calc R
H10C H 0.3840 0.0571 0.4133 0.076 Uiso 1 1 calc R
C11 C 0.29126(15) -0.0656(5) 0.39577(11) 0.0526(10) Uani 1 1 d .
H11A H 0.2937 -0.1312 0.3696 0.079 Uiso 1 1 calc R
H11B H 0.2907 0.0574 0.3891 0.079 Uiso 1 1 calc R
H11C H 0.2610 -0.0972 0.4042 0.079 Uiso 1 1 calc R
C12 C 0.33515(14) -0.2983(4) 0.44528(11) 0.0490(9) Uani 1 1 d .
H12A H 0.3053 -0.3251 0.4550 0.074 Uiso 1 1 calc R
H12B H 0.3640 -0.3264 0.4690 0.074 Uiso 1 1 calc R
H12C H 0.3357 -0.3660 0.4189 0.074 Uiso 1 1 calc R
C13 C 0.40233(13) 0.2902(4) 0.59583(10) 0.0370(8) Uani 1 1 d .
H13 H 0.4081(11) 0.343(4) 0.5717(11) 0.044 Uiso 1 1 d .
C14 C 0.43987(12) 0.2248(4) 0.62980(9) 0.0341(7) Uani 1 1 d .
C15 C 0.42038(11) 0.1341(4) 0.66196(9) 0.0297(6) Uani 1 1 d .
C16 C 0.36788(11) 0.1355(3) 0.65224(9) 0.0291(6) Uani 1 1 d .
C17 C 0.49393(12) 0.2521(5) 0.63324(11) 0.0485(9) Uani 1 1 d .
H17A H 0.4990 0.2777 0.6039 0.073 Uiso 1 1 calc R
H17B H 0.5121 0.1480 0.6449 0.073 Uiso 1 1 calc R
H17C H 0.5058 0.3484 0.6532 0.073 Uiso 1 1 calc R
C18 C 0.45305(13) 0.0493(4) 0.70176(10) 0.0396(8) Uani 1 1 d .
H18A H 0.4643 0.1351 0.7250 0.059 Uiso 1 1 calc R
H18B H 0.4815 -0.0017 0.6935 0.059 Uiso 1 1 calc R
H18C H 0.4346 -0.0406 0.7127 0.059 Uiso 1 1 calc R
C19 C 0.26204(13) 0.0531(5) 0.64618(13) 0.0524(9) Uani 1 1 d .
H19A H 0.2618 -0.0053 0.6183 0.079 Uiso 1 1 calc R
H19B H 0.2531 0.1739 0.6403 0.079 Uiso 1 1 calc R
H19C H 0.2383 -0.0019 0.6602 0.079 Uiso 1 1 calc R
C20 C 0.33722(14) -0.1913(4) 0.69821(12) 0.0471(9) Uani 1 1 d .
H20A H 0.3721 -0.2059 0.7129 0.071 Uiso 1 1 calc R
H20B H 0.3291 -0.2605 0.6711 0.071 Uiso 1 1 calc R
H20C H 0.3171 -0.2288 0.7181 0.071 Uiso 1 1 calc R
C21 C 0.32729(13) 0.1744(4) 0.73516(11) 0.0423(8) Uani 1 1 d .
C22 C 0.28149(15) 0.1343(5) 0.75229(13) 0.0628(12) Uani 1 1 d .
H22A H 0.2812 0.0120 0.7596 0.094 Uiso 1 1 calc R
H22B H 0.2519 0.1624 0.7294 0.094 Uiso 1 1 calc R
H22C H 0.2822 0.2028 0.7788 0.094 Uiso 1 1 calc R
C23 C 0.37268(15) 0.1375(5) 0.77224(12) 0.0600(11) Uani 1 1 d .
H23A H 0.3714 0.2056 0.7984 0.090 Uiso 1 1 calc R
H23B H 0.4022 0.1680 0.7625 0.090 Uiso 1 1 calc R
H23C H 0.3736 0.0152 0.7797 0.090 Uiso 1 1 calc R
C24 C 0.32672(16) 0.3658(4) 0.72297(13) 0.0601(11) Uani 1 1 d .
H24A H 0.3233 0.4352 0.7483 0.090 Uiso 1 1 calc R
H24B H 0.2990 0.3886 0.6976 0.090 Uiso 1 1 calc R
H24C H 0.3575 0.3955 0.7152 0.090 Uiso 1 1 calc R
C25 C 0.3843(3) -0.3162(10) 0.8181(3) 0.135(3) Uani 1 1 d .
H25A H 0.3505 -0.2773 0.8056 0.202 Uiso 1 1 calc R
H25B H 0.3957 -0.3822 0.7958 0.202 Uiso 1 1 calc R
H25C H 0.4056 -0.2165 0.8270 0.202 Uiso 1 1 calc R
O1 O 0.3855(3) -0.4213(13) 0.8554(3) 0.242(4) Uani 1 1 d .
H1 H 0.3643 -0.4991 0.8485 0.364 Uiso 1 1 calc R

loop_
_atom_site_aniso_label
_atom_site_aniso_U_11
_atom_site_aniso_U_22
_atom_site_aniso_U_33
_atom_site_aniso_U_23
_atom_site_aniso_U_13
_atom_site_aniso_U_12
Co1 0.0339(3) 0.0220(2) 0.02307(19) -0.00038(14) 0.00522(16) -0.00056(16)
P1 0.0417(5) 0.0255(4) 0.0299(4) -0.0001(3) 0.0081(3) -0.0066(3)
P2 0.0479(6) 0.0269(4) 0.0295(4) 0.0017(3) 0.0039(4) 0.0066(4)
P3 0.0445(8) 0.0264(6) 0.0383(6) 0.0009(5) 0.0173(6) -0.0003(5)
P4 0.0642(10) 0.0277(6) 0.0293(6) 0.000 -0.0001(6) 0.000
Si1 0.0340(5) 0.0247(4) 0.0261(4) 0.0011(3) 0.0032(3) -0.0006(3)
Si2 0.0400(6) 0.0279(4) 0.0371(4) -0.0015(3) 0.0139(4) -0.0018(4)
F1 0.0719(15) 0.0379(11) 0.0525(12) 0.0112(9) 0.0124(11) 0.0045(10)
F2 0.0532(14) 0.0523(12) 0.0577(12) -0.0098(9) 0.0310(11) -0.0037(10)
F3 0.0545(13) 0.0377(11) 0.0517(11) -0.0089(9) 0.0165(10) -0.0083(9)
F4 0.0794(16) 0.0453(12) 0.0505(12) -0.0032(9) 0.0163(11) 0.0087(11)
F5 0.0741(17) 0.0552(13) 0.0356(10) -0.0032(9) -0.0079(10) -0.0002(11)
F6 0.0901(18) 0.0488(13) 0.0528(12) 0.0126(10) 0.0018(12) -0.0200(12)
C1 0.0353(18) 0.0220(14) 0.0246(13) -0.0032(11) 0.0049(12) 0.0005(12)
C2 0.0342(18) 0.0242(14) 0.0252(13) -0.0012(11) 0.0061(12) 0.0016(13)
C3 0.0393(19) 0.0226(15) 0.0291(14) -0.0019(11) 0.0050(13) 0.0060(13)
C4 0.049(2) 0.0205(15) 0.0267(14) 0.0006(12) 0.0073(13) -0.0008(13)
C5 0.0361(19) 0.0350(17) 0.0318(15) -0.0013(12) 0.0111(13) -0.0005(14)
C6 0.044(2) 0.0404(19) 0.0343(16) 0.0007(14) 0.0020(14) 0.0129(15)
C7 0.035(2) 0.0345(17) 0.0404(17) -0.0001(13) 0.0036(14) 0.0011(14)
C8 0.045(2) 0.0254(16) 0.0370(16) 0.0042(13) 0.0058(14) 0.0013(14)
C9 0.047(2) 0.0297(16) 0.0272(14) -0.0021(12) 0.0013(13) 0.0010(14)
C10 0.062(3) 0.055(2) 0.0377(17) -0.0066(16) 0.0174(18) 0.0033(19)
C11 0.062(3) 0.055(2) 0.0324(17) -0.0032(16) -0.0038(17) 0.0110(19)
C12 0.075(3) 0.0302(17) 0.0412(18) -0.0105(14) 0.0134(18) -0.0024(17)
C13 0.063(2) 0.0207(15) 0.0287(15) 0.0008(12) 0.0135(15) -0.0073(14)
C14 0.043(2) 0.0294(16) 0.0315(15) -0.0100(12) 0.0120(14) -0.0105(14)
C15 0.0374(19) 0.0248(15) 0.0255(13) -0.0056(11) 0.0047(12) -0.0025(13)
C16 0.0373(18) 0.0229(15) 0.0250(13) -0.0023(11) 0.0038(12) 0.0023(12)
C17 0.051(2) 0.055(2) 0.0410(18) -0.0137(16) 0.0149(17) -0.0229(18)
C18 0.046(2) 0.0409(19) 0.0292(15) -0.0045(13) 0.0039(14) 0.0023(15)
C19 0.041(2) 0.055(2) 0.063(2) -0.0049(19) 0.0133(18) -0.0030(18)
C20 0.066(3) 0.0306(17) 0.053(2) 0.0021(15) 0.0298(19) -0.0045(16)
C21 0.053(2) 0.0369(18) 0.0425(18) -0.0013(14) 0.0228(17) -0.0039(16)
C22 0.079(3) 0.059(2) 0.066(2) -0.009(2) 0.047(2) -0.006(2)
C23 0.077(3) 0.064(3) 0.0416(19) -0.0128(18) 0.020(2) -0.003(2)
C24 0.091(3) 0.038(2) 0.061(2) -0.0138(18) 0.038(2) -0.003(2)
C25 0.155(7) 0.112(5) 0.148(7) 0.026(5) 0.060(6) 0.039(5)
O1 0.190(8) 0.219(8) 0.285(10) 0.056(7) -0.007(7) -0.055(5)

loop_
_atom_type_symbol
_atom_type_description
_atom_type_scat_dispersion_real
_atom_type_scat_dispersion_imag
_atom_type_scat_source
C C 0.0033 0.0016 'International Tables Vol C Tables 4.2.6.8 and 6.1.1.4'
H H 0.0000 0.0000 'International Tables Vol C Tables 4.2.6.8 and 6.1.1.4'
F F 0.0171 0.0103 'International Tables Vol C Tables 4.2.6.8 and 6.1.1.4'
Si Si 0.0817 0.0704 'International Tables Vol C Tables 4.2.6.8 and 6.1.1.4'
P P 0.1023 0.0942 'International Tables Vol C Tables 4.2.6.8 and 6.1.1.4'
Co Co 0.3494 0.9721 'International Tables Vol C Tables 4.2.6.8 and 6.1.1.4'
O O 0.0106 0.0060 'International Tables Vol C Tables 4.2.6.8 and 6.1.1.4'

loop_
_geom_angle_atom_site_label_1
_geom_angle_atom_site_label_2
_geom_angle_atom_site_label_3
_geom_angle
_geom_angle_site_symmetry_1
_geom_angle_site_symmetry_3
C2 Co1 C4 68.84(11) . .
C2 Co1 C15 135.69(12) . .
C4 Co1 C15 106.42(11) . .
C2 Co1 C13 106.68(12) . .
C4 Co1 C13 168.32(14) . .
C15 Co1 C13 68.76(11) . .
C2 Co1 C1 39.90(11) . .
C4 Co1 C1 74.02(11) . .
C15 Co1 C1 175.33(11) . .
C13 Co1 C1 109.89(11) . .
C2 Co1 C16 175.48(12) . .
C4 Co1 C16 109.42(11) . .
C15 Co1 C16 40.21(11) . .
C13 Co1 C16 74.18(11) . .
C1 Co1 C16 144.27(12) . .
C2 Co1 C14 107.87(11) . .
C4 Co1 C14 130.68(13) . .
C15 Co1 C14 40.41(11) . .
C13 Co1 C14 39.11(12) . .
C1 Co1 C14 135.92(11) . .
C16 Co1 C14 69.87(11) . .
C2 Co1 C3 40.39(10) . .
C4 Co1 C3 39.36(11) . .
C15 Co1 C3 107.64(12) . .
C13 Co1 C3 130.61(13) . .
C1 Co1 C3 69.62(11) . .
C16 Co1 C3 135.79(11) . .
C14 Co1 C3 105.49(12) . .
C2 Co1 P2 135.49(8) . .
C4 Co1 P2 142.87(9) . .
C15 Co1 P2 75.56(8) . .
C13 Co1 P2 47.67(10) . .
C1 Co1 P2 107.00(8) . .
C16 Co1 P2 48.32(8) . .
C14 Co1 P2 75.14(9) . .
C3 Co1 P2 175.88(8) . .
C2 Co1 P1 75.37(8) . .
C4 Co1 P1 47.67(9) . .
C15 Co1 P1 135.48(8) . .
C13 Co1 P1 143.02(10) . .
C1 Co1 P1 48.17(8) . .
C16 Co1 P1 106.72(9) . .
C14 Co1 P1 175.90(8) . .
C3 Co1 P1 75.23(9) . .
P2 Co1 P1 104.44(4) . .
C4 P1 C1 89.48(14) . .
C4 P1 Co1 60.04(10) . .
C1 P1 Co1 60.40(9) . .
C13 P2 C16 89.73(14) . .
C13 P2 Co1 60.21(10) . .
C16 P2 Co1 60.54(9) . .
F1 P3 F1 180.00(12) 5_666 .
F1 P3 F2 89.92(11) 5_666 5_666
F1 P3 F2 90.08(11) . 5_666
F1 P3 F2 90.08(11) 5_666 .
F1 P3 F2 89.92(11) . .
F2 P3 F2 180.00(11) 5_666 .
F1 P3 F3 90.13(11) 5_666 5_666
F1 P3 F3 89.87(11) . 5_666
F2 P3 F3 89.88(10) 5_666 5_666
F2 P3 F3 90.12(10) . 5_666
F1 P3 F3 89.87(11) 5_666 .
F1 P3 F3 90.13(11) . .
F2 P3 F3 90.12(10) 5_666 .
F2 P3 F3 89.88(10) . .
F3 P3 F3 180.000(1) 5_666 .
F6 P4 F6 90.6(2) . 2_656
F6 P4 F4 179.47(14) . 2_656
F6 P4 F4 89.84(12) 2_656 2_656
F6 P4 F4 89.84(12) . .
F6 P4 F4 179.47(14) 2_656 .
F4 P4 F4 89.70(17) 2_656 .
F6 P4 F5 90.38(12) . .
F6 P4 F5 90.03(12) 2_656 .
F4 P4 F5 89.88(12) 2_656 .
F4 P4 F5 89.71(11) . .
F6 P4 F5 90.03(12) . 2_656
F6 P4 F5 90.38(12) 2_656 2_656
F4 P4 F5 89.71(11) 2_656 2_656
F4 P4 F5 89.88(11) . 2_656
F5 P4 F5 179.42(18) . 2_656
C8 Si1 C7 108.21(14) . .
C8 Si1 C9 111.10(14) . .
C7 Si1 C9 109.39(15) . .
C8 Si1 C1 113.49(14) . .
C7 Si1 C1 105.24(14) . .
C9 Si1 C1 109.19(13) . .
C20 Si2 C19 107.63(18) . .
C20 Si2 C16 113.42(14) . .
C19 Si2 C16 105.86(15) . .
C20 Si2 C21 111.58(15) . .
C19 Si2 C21 109.61(16) . .
C16 Si2 C21 108.53(13) . .
C2 C1 P1 111.6(2) . .
C2 C1 Si1 129.6(2) . .
P1 C1 Si1 118.80(17) . .
C2 C1 Co1 69.34(15) . .
P1 C1 Co1 71.42(9) . .
Si1 C1 Co1 128.46(14) . .
C1 C2 C3 113.5(2) . .
C1 C2 C5 125.3(3) . .
C3 C2 C5 121.3(3) . .
C1 C2 Co1 70.76(15) . .
C3 C2 Co1 70.81(15) . .
C5 C2 Co1 126.6(2) . .
C4 C3 C2 110.9(3) . .
C4 C3 C6 124.3(3) . .
C2 C3 C6 124.8(3) . .
C4 C3 Co1 69.32(16) . .
C2 C3 Co1 68.80(16) . .
C6 C3 Co1 130.8(2) . .
C3 C4 P1 114.5(2) . .
C3 C4 Co1 71.32(16) . .
P1 C4 Co1 72.29(11) . .
C3 C4 H4 122.1(19) . .
P1 C4 H4 123.3(19) . .
Co1 C4 H4 121.5(19) . .
C2 C5 H5A 109.5 . .
C2 C5 H5B 109.5 . .
H5A C5 H5B 109.5 . .
C2 C5 H5C 109.5 . .
H5A C5 H5C 109.5 . .
H5B C5 H5C 109.5 . .
C3 C6 H6A 109.5 . .
C3 C6 H6B 109.5 . .
H6A C6 H6B 109.5 . .
C3 C6 H6C 109.5 . .
H6A C6 H6C 109.5 . .
H6B C6 H6C 109.5 . .
Si1 C7 H7A 109.5 . .
Si1 C7 H7B 109.5 . .
H7A C7 H7B 109.5 . .
Si1 C7 H7C 109.5 . .
H7A C7 H7C 109.5 . .
H7B C7 H7C 109.5 . .
Si1 C8 H8A 109.5 . .
Si1 C8 H8B 109.5 . .
H8A C8 H8B 109.5 . .
Si1 C8 H8C 109.5 . .
H8A C8 H8C 109.5 . .
H8B C8 H8C 109.5 . .
C10 C9 C12 108.9(3) . .
C10 C9 C11 108.6(3) . .
C12 C9 C11 108.8(3) . .
C10 C9 Si1 112.3(2) . .
C12 C9 Si1 109.7(2) . .
C11 C9 Si1 108.6(2) . .
C9 C10 H10A 109.5 . .
C9 C10 H10B 109.5 . .
H10A C10 H10B 109.5 . .
C9 C10 H10C 109.5 . .
H10A C10 H10C 109.5 . .
H10B C10 H10C 109.5 . .
C9 C11 H11A 109.5 . .
C9 C11 H11B 109.5 . .
H11A C11 H11B 109.5 . .
C9 C11 H11C 109.5 . .
H11A C11 H11C 109.5 . .
H11B C11 H11C 109.5 . .
C9 C12 H12A 109.5 . .
C9 C12 H12B 109.5 . .
H12A C12 H12B 109.5 . .
C9 C12 H12C 109.5 . .
H12A C12 H12C 109.5 . .
H12B C12 H12C 109.5 . .
C14 C13 P2 114.6(2) . .
C14 C13 Co1 71.30(17) . .
P2 C13 Co1 72.12(11) . .
C14 C13 H13 123(2) . .
P2 C13 H13 123(2) . .
Co1 C13 H13 124(2) . .
C13 C14 C15 111.3(3) . .
C13 C14 C17 124.2(3) . .
C15 C14 C17 124.5(3) . .
C13 C14 Co1 69.59(18) . .
C15 C14 Co1 68.87(16) . .
C17 C14 Co1 130.8(2) . .
C16 C15 C14 113.3(3) . .
C16 C15 C18 124.6(3) . .
C14 C15 C18 122.1(3) . .
C16 C15 Co1 70.69(15) . .
C14 C15 Co1 70.72(16) . .
C18 C15 Co1 127.5(2) . .
C15 C16 P2 111.0(2) . .
C15 C16 Si2 130.1(2) . .
P2 C16 Si2 118.84(17) . .
C15 C16 Co1 69.10(15) . .
P2 C16 Co1 71.15(9) . .
Si2 C16 Co1 128.32(15) . .
C14 C17 H17A 109.5 . .
C14 C17 H17B 109.5 . .
H17A C17 H17B 109.5 . .
C14 C17 H17C 109.5 . .
H17A C17 H17C 109.5 . .
H17B C17 H17C 109.5 . .
C15 C18 H18A 109.5 . .
C15 C18 H18B 109.5 . .
H18A C18 H18B 109.5 . .
C15 C18 H18C 109.5 . .
H18A C18 H18C 109.5 . .
H18B C18 H18C 109.5 . .
Si2 C19 H19A 109.5 . .
Si2 C19 H19B 109.5 . .
H19A C19 H19B 109.5 . .
Si2 C19 H19C 109.5 . .
H19A C19 H19C 109.5 . .
H19B C19 H19C 109.5 . .
Si2 C20 H20A 109.5 . .
Si2 C20 H20B 109.5 . .
H20A C20 H20B 109.5 . .
Si2 C20 H20C 109.5 . .
H20A C20 H20C 109.5 . .
H20B C20 H20C 109.5 . .
C23 C21 C24 109.1(3) . .
C23 C21 C22 108.3(3) . .
C24 C21 C22 108.9(3) . .
C23 C21 Si2 112.7(2) . .
C24 C21 Si2 109.6(2) . .
C22 C21 Si2 108.2(2) . .
C21 C22 H22A 109.5 . .
C21 C22 H22B 109.5 . .
H22A C22 H22B 109.5 . .
C21 C22 H22C 109.5 . .
H22A C22 H22C 109.5 . .
H22B C22 H22C 109.5 . .
C21 C23 H23A 109.5 . .
C21 C23 H23B 109.5 . .
H23A C23 H23B 109.5 . .
C21 C23 H23C 109.5 . .
H23A C23 H23C 109.5 . .
H23B C23 H23C 109.5 . .
C21 C24 H24A 109.5 . .
C21 C24 H24B 109.5 . .
H24A C24 H24B 109.5 . .
C21 C24 H24C 109.5 . .
H24A C24 H24C 109.5 . .
H24B C24 H24C 109.5 . .
O1 C25 H25A 109.5 . .
O1 C25 H25B 109.5 . .
H25A C25 H25B 109.5 . .
O1 C25 H25C 109.5 . .
H25A C25 H25C 109.5 . .
H25B C25 H25C 109.5 . .
C25 O1 H1 109.5 . .

loop_
_geom_bond_atom_site_label_1
_geom_bond_atom_site_label_2
_geom_bond_distance
_geom_bond_site_symmetry_2
Co1 C2 2.069(3) .
Co1 C4 2.069(3) .
Co1 C15 2.070(3) .
Co1 C13 2.073(3) .
Co1 C1 2.087(3) .
Co1 C16 2.092(3) .
Co1 C14 2.095(3) .
Co1 C3 2.095(3) .
Co1 P2 2.2735(9) .
Co1 P1 2.2755(9) .
P1 C4 1.766(3) .
P1 C1 1.789(3) .
P2 C13 1.766(3) .
P2 C16 1.794(3) .
P3 F1 1.5939(19) 5_666
P3 F1 1.5939(19) .
P3 F2 1.5991(17) 5_666
P3 F2 1.5991(17) .
P3 F3 1.6010(18) 5_666
P3 F3 1.6010(18) .
P4 F6 1.589(2) .
P4 F6 1.589(2) 2_656
P4 F4 1.599(2) 2_656
P4 F4 1.599(2) .
P4 F5 1.6000(19) .
P4 F5 1.6000(19) 2_656
Si1 C8 1.863(3) .
Si1 C7 1.876(3) .
Si1 C9 1.903(3) .
Si1 C1 1.910(3) .
Si2 C20 1.862(3) .
Si2 C19 1.864(4) .
Si2 C16 1.897(3) .
Si2 C21 1.900(3) .
C1 C2 1.418(4) .
C2 C3 1.438(4) .
C2 C5 1.506(4) .
C3 C4 1.403(4) .
C3 C6 1.498(4) .
C4 H4 0.93(3) .
C5 H5A 0.9800 .
C5 H5B 0.9800 .
C5 H5C 0.9800 .
C6 H6A 0.9800 .
C6 H6B 0.9800 .
C6 H6C 0.9800 .
C7 H7A 0.9800 .
C7 H7B 0.9800 .
C7 H7C 0.9800 .
C8 H8A 0.9800 .
C8 H8B 0.9800 .
C8 H8C 0.9800 .
C9 C10 1.530(5) .
C9 C12 1.539(4) .
C9 C11 1.539(4) .
C10 H10A 0.9800 .
C10 H10B 0.9800 .
C10 H10C 0.9800 .
C11 H11A 0.9800 .
C11 H11B 0.9800 .
C11 H11C 0.9800 .
C12 H12A 0.9800 .
C12 H12B 0.9800 .
C12 H12C 0.9800 .
C13 C14 1.395(4) .
C13 H13 0.90(3) .
C14 C15 1.439(4) .
C14 C17 1.511(4) .
C15 C16 1.431(4) .
C15 C18 1.504(4) .
C17 H17A 0.9800 .
C17 H17B 0.9800 .
C17 H17C 0.9800 .
C18 H18A 0.9800 .
C18 H18B 0.9800 .
C18 H18C 0.9800 .
C19 H19A 0.9800 .
C19 H19B 0.9800 .
C19 H19C 0.9800 .
C20 H20A 0.9800 .
C20 H20B 0.9800 .
C20 H20C 0.9800 .
C21 C23 1.525(5) .
C21 C24 1.538(5) .
C21 C22 1.540(4) .
C22 H22A 0.9800 .
C22 H22B 0.9800 .
C22 H22C 0.9800 .
C23 H23A 0.9800 .
C23 H23B 0.9800 .
C23 H23C 0.9800 .
C24 H24A 0.9800 .
C24 H24B 0.9800 .
C24 H24C 0.9800 .
C25 O1 1.416(8) .
C25 H25A 0.9800 .
C25 H25B 0.9800 .
C25 H25C 0.9800 .
O1 H1 0.8400 .
